data_1548524
loop_
_publ_author_name
'Liang Xin'
'Huai Sun'
'Ruren Xu'
'Wenfu Yan'

_publ_section_title
;
 Origin of the structure-directing effect resulting in identical
 topological open-framework materials
;
_journal_name_full 'Scientific Reports'
_journal_page_first 14940
_journal_paper_doi 10.1038/srep14940
_journal_volume 5
_journal_year 2015
_chemical_formula_sum 'C3 H12 Al3 F N O13 P3'
_chemical_formula_weight 462.99
_space_group_IT_number 2
_symmetry_cell_setting P-1
_symmetry_space_group_name_Hall '-P 1'
_symmetry_space_group_name_H-M 'P -1'
_atom_sites_solution_hydrogens geom
_atom_sites_solution_primary direct
_atom_sites_solution_secondary difmap
_cell_angle_alpha 86.769(4)
_cell_angle_beta 79.946(4)
_cell_angle_gamma 87.846(4)
_cell_formula_units_Z 2
_cell_length_a 9.1231(14)
_cell_length_b 9.2411(14)
_cell_length_c 9.3426(15)
_cell_measurement_temperature 293(2)
_cell_volume 774.0(2)
_computing_structure_refinement 'SHELXL-97 (Sheldrick, 1997)'
_computing_structure_solution 'SHELXS-97 (Sheldrick, 1990)'
_diffrn_ambient_temperature 293(2)
_diffrn_measured_fraction_theta_full 0.996
_diffrn_measured_fraction_theta_max 0.996
_diffrn_radiation_monochromator graphite
_diffrn_radiation_source 'fine-focus sealed tube'
_diffrn_radiation_type MoK\a
_diffrn_radiation_wavelength 0.71073
_diffrn_reflns_av_R_equivalents 0.1002
_diffrn_reflns_av_sigmaI/netI 0.1243
_diffrn_reflns_limit_h_max 10
_diffrn_reflns_limit_h_min -10
_diffrn_reflns_limit_k_max 8
_diffrn_reflns_limit_k_min -10
_diffrn_reflns_limit_l_max 10
_diffrn_reflns_limit_l_min -10
_diffrn_reflns_number 3826
_diffrn_reflns_theta_full 23.23
_diffrn_reflns_theta_max 23.23
_diffrn_reflns_theta_min 2.21
_exptl_absorpt_coefficient_mu 0.634
_exptl_absorpt_correction_T_max 0.326
_exptl_absorpt_correction_T_min 0.228
_exptl_absorpt_correction_type empirical
_exptl_crystal_density_diffrn 1.987
_exptl_crystal_density_method 'not measured'
_exptl_crystal_F_000 468
_exptl_crystal_size_max 0.08
_exptl_crystal_size_mid 0.08
_exptl_crystal_size_min 0.08
_refine_diff_density_max 0.606
_refine_diff_density_min -0.628
_refine_diff_density_rms 0.122
_refine_ls_extinction_method none
_refine_ls_goodness_of_fit_ref 0.960
_refine_ls_hydrogen_treatment mixed
_refine_ls_matrix_type full
_refine_ls_number_parameters 217
_refine_ls_number_reflns 2207
_refine_ls_number_restraints 0
_refine_ls_restrained_S_all 0.960
_refine_ls_R_factor_all 0.0933
_refine_ls_R_factor_gt 0.0560
_refine_ls_shift/su_max 0.004
_refine_ls_shift/su_mean 0.000
_refine_ls_structure_factor_coef Fsqd
_refine_ls_weighting_details 'calc w=1/[\s^2^(Fo^2^)+(0.0660P)^2^+0.0000P] where P=(Fo^2^+2Fc^2^)/3'
_refine_ls_weighting_scheme calc
_refine_ls_wR_factor_gt 0.1298
_refine_ls_wR_factor_ref 0.1453
_reflns_number_gt 1455
_reflns_number_total 2207
_reflns_threshold_expression >2sigma(I)
_cod_data_source_file CHA_isopropylamine.cif
_cod_data_source_block ywfp-1
_cod_original_sg_symbol_H-M triclinic
_cod_database_code 1548524

loop_
_symmetry_equiv_pos_as_xyz
'x, y, z'
'-x, -y, -z'

loop_
_atom_site_label
_atom_site_type_symbol
_atom_site_fract_x
_atom_site_fract_y
_atom_site_fract_z
_atom_site_U_iso_or_equiv
_atom_site_adp_type
_atom_site_occupancy
_atom_site_symmetry_multiplicity
_atom_site_calc_flag
_atom_site_refinement_flags
_atom_site_disorder_assembly
_atom_site_disorder_group
Al1 Al 0.3574(2) 0.3472(2) 0.9242(2) 0.0141(5) Uani 1 1 d . . .
Al2 Al 0.1334(2) -0.0578(2) 0.9095(2) 0.0140(5) Uani 1 1 d . . .
Al3 Al 0.5989(2) -0.1335(2) 0.6575(2) 0.0162(5) Uani 1 1 d . . .
P1 P 0.36798(19) 0.11816(19) 0.68108(19) 0.0139(4) Uani 1 1 d . . .
P2 P 0.38414(19) -0.31421(19) 0.89036(19) 0.0141(5) Uani 1 1 d . . .
P3 P -0.16703(19) -0.1559(2) 0.86237(18) 0.0144(5) Uani 1 1 d . . .
O1 O 0.3639(5) 0.2535(5) 0.7679(5) 0.0196(11) Uani 1 1 d . . .
O2 O 0.2441(5) 0.0167(5) 0.7404(5) 0.0191(11) Uani 1 1 d . . .
O3 O 0.3560(5) 0.1694(5) 0.5255(4) 0.0178(11) Uani 1 1 d . . .
O4 O 0.5197(5) 0.0403(5) 0.6806(5) 0.0232(12) Uani 1 1 d . . .
O5 O 0.3454(5) -0.4713(5) 0.8750(5) 0.0208(12) Uani 1 1 d . . .
O6 O 0.4766(5) -0.3103(5) 1.0115(5) 0.0260(13) Uani 1 1 d . . .
O7 O 0.4774(5) -0.2615(5) 0.7462(5) 0.0223(12) Uani 1 1 d . . .
O8 O 0.2442(5) -0.2245(5) 0.9297(5) 0.0183(11) Uani 1 1 d . . .
O9 O -0.2086(5) -0.3048(5) 0.9404(5) 0.0207(12) Uani 1 1 d . . .
O10 O -0.2367(5) -0.1418(5) 0.7248(5) 0.0218(12) Uani 1 1 d . . .
O11 O -0.2338(5) -0.0389(5) 0.9652(5) 0.0176(11) Uani 1 1 d . . .
O12 O 0.0008(5) -0.1480(5) 0.8134(5) 0.0166(11) Uani 1 1 d . . .
OW1 O 0.0848(18) 0.8778(16) 0.5133(12) 0.211(7) Uani 1 1 d . . .
F1 F -0.0021(4) -0.1056(4) 1.0820(4) 0.0171(9) Uani 1 1 d . . .
C1 C 0.042(2) 0.5740(19) 0.292(3) 0.226(12) Uani 1 1 d . . .
H1A H 0.0144 0.6053 0.2001 0.080 Uiso 1 1 calc . . .
H1B H -0.0192 0.6245 0.3684 0.080 Uiso 1 1 calc . . .
H1C H 0.0281 0.4716 0.3083 0.080 Uiso 1 1 calc . . .
C2 C 0.2016(18) 0.6060(14) 0.2891(16) 0.112(5) Uani 1 1 d . . .
H2 H 0.2605 0.5587 0.2057 0.080 Uiso 1 1 calc . . .
C3 C 0.2729(17) 0.5645(18) 0.4211(19) 0.151(8) Uani 1 1 d . . .
H3A H 0.3757 0.5905 0.4015 0.080 Uiso 1 1 calc . . .
H3B H 0.2664 0.4619 0.4423 0.080 Uiso 1 1 calc . . .
H3C H 0.2219 0.6150 0.5032 0.080 Uiso 1 1 calc . . .
N1 N 0.2177(9) 0.7662(9) 0.2615(8) 0.054(2) Uani 1 1 d . . .
H1D H 0.3128 0.7882 0.2560 0.080 Uiso 1 1 calc . . .
H1E H 0.1622 0.8121 0.3340 0.080 Uiso 1 1 calc . . .
H1F H 0.1878 0.7935 0.1781 0.080 Uiso 1 1 calc . . .

loop_
_atom_site_aniso_label
_atom_site_aniso_U_11
_atom_site_aniso_U_22
_atom_site_aniso_U_33
_atom_site_aniso_U_23
_atom_site_aniso_U_13
_atom_site_aniso_U_12
Al1 0.0144(11) 0.0104(12) 0.0168(12) 0.0007(9) -0.0010(9) -0.0009(9)
Al2 0.0110(11) 0.0120(12) 0.0178(11) 0.0011(9) 0.0006(9) -0.0002(9)
Al3 0.0145(11) 0.0162(13) 0.0170(12) 0.0023(9) -0.0015(9) -0.0011(9)
P1 0.0146(10) 0.0117(10) 0.0141(10) 0.0009(7) 0.0003(8) -0.0002(8)
P2 0.0118(10) 0.0117(10) 0.0173(10) 0.0014(8) 0.0004(8) 0.0003(8)
P3 0.0117(10) 0.0155(11) 0.0154(10) 0.0009(8) -0.0009(8) -0.0017(8)
O1 0.025(3) 0.016(3) 0.017(3) -0.001(2) 0.000(2) -0.001(2)
O2 0.015(3) 0.018(3) 0.022(3) 0.002(2) 0.001(2) -0.008(2)
O3 0.024(3) 0.016(3) 0.013(3) 0.005(2) -0.004(2) -0.004(2)
O4 0.018(3) 0.016(3) 0.034(3) -0.001(2) -0.001(2) 0.004(2)
O5 0.019(3) 0.011(3) 0.031(3) -0.001(2) 0.002(2) -0.002(2)
O6 0.022(3) 0.032(3) 0.023(3) -0.002(2) -0.004(2) 0.005(2)
O7 0.022(3) 0.022(3) 0.020(3) 0.004(2) 0.006(2) -0.005(2)
O8 0.017(3) 0.015(3) 0.023(3) 0.001(2) -0.003(2) 0.004(2)
O9 0.022(3) 0.013(3) 0.024(3) -0.001(2) 0.005(2) -0.003(2)
O10 0.017(3) 0.029(3) 0.019(3) -0.002(2) -0.004(2) 0.004(2)
O11 0.018(3) 0.014(3) 0.020(3) -0.003(2) 0.000(2) -0.002(2)
O12 0.009(2) 0.016(3) 0.024(3) 0.000(2) -0.001(2) 0.002(2)
OW1 0.284(18) 0.219(16) 0.094(8) -0.029(9) 0.081(9) -0.022(12)
F1 0.012(2) 0.016(2) 0.021(2) 0.0016(16) 0.0019(17) 0.0026(17)
C1 0.112(15) 0.089(14) 0.44(4) 0.026(17) 0.069(18) -0.056(11)
C2 0.137(14) 0.046(8) 0.121(12) 0.013(8) 0.063(10) 0.002(8)
C3 0.099(12) 0.137(15) 0.186(16) 0.128(14) 0.011(11) 0.020(10)
N1 0.052(5) 0.054(6) 0.052(5) 0.002(4) -0.001(4) -0.002(4)

loop_
_atom_type_symbol
_atom_type_description
_atom_type_scat_dispersion_real
_atom_type_scat_dispersion_imag
_atom_type_scat_source
C C 0.0033 0.0016 'International Tables Vol C Tables 4.2.6.8 and 6.1.1.4'
H H 0.0000 0.0000 'International Tables Vol C Tables 4.2.6.8 and 6.1.1.4'
N N 0.0061 0.0033 'International Tables Vol C Tables 4.2.6.8 and 6.1.1.4'
O O 0.0106 0.0060 'International Tables Vol C Tables 4.2.6.8 and 6.1.1.4'
F F 0.0171 0.0103 'International Tables Vol C Tables 4.2.6.8 and 6.1.1.4'
Al Al 0.0645 0.0514 'International Tables Vol C Tables 4.2.6.8 and 6.1.1.4'
P P 0.1023 0.0942 'International Tables Vol C Tables 4.2.6.8 and 6.1.1.4'

loop_
_geom_angle_atom_site_label_1
_geom_angle_atom_site_label_2
_geom_angle_atom_site_label_3
_geom_angle
_geom_angle_site_symmetry_1
_geom_angle_site_symmetry_3
O5 Al1 O9 108.9(2) 1_565 2_557
O5 Al1 O1 107.1(2) 1_565 .
O9 Al1 O1 114.0(2) 2_557 .
O5 Al1 O6 109.2(2) 1_565 2_657
O9 Al1 O6 109.7(2) 2_557 2_657
O1 Al1 O6 107.9(2) . 2_657
O8 Al2 O2 98.1(2) . .
O8 Al2 O12 93.4(2) . .
O2 Al2 O12 93.8(2) . .
O8 Al2 O11 91.7(2) . 2_557
O2 Al2 O11 95.5(2) . 2_557
O12 Al2 O11 168.7(2) . 2_557
O8 Al2 F1 170.9(2) . 2_557
O2 Al2 F1 90.95(19) . 2_557
O12 Al2 F1 87.08(19) . 2_557
O11 Al2 F1 86.32(19) 2_557 2_557
O8 Al2 F1 91.82(19) . .
O2 Al2 F1 170.1(2) . .
O12 Al2 F1 85.53(19) . .
O11 Al2 F1 84.20(19) 2_557 .
F1 Al2 F1 79.15(18) 2_557 .
O8 Al2 Al2 131.33(19) . 2_557
O2 Al2 Al2 130.59(19) . 2_557
O12 Al2 Al2 85.20(16) . 2_557
O11 Al2 Al2 83.84(17) 2_557 2_557
F1 Al2 Al2 39.64(12) 2_557 2_557
F1 Al2 Al2 39.51(12) . 2_557
O10 Al3 O7 111.0(2) 1_655 .
O10 Al3 O3 106.7(2) 1_655 2_656
O7 Al3 O3 109.4(2) . 2_656
O10 Al3 O4 108.3(2) 1_655 .
O7 Al3 O4 110.2(3) . .
O3 Al3 O4 111.2(2) 2_656 .
O2 P1 O1 113.1(3) . .
O2 P1 O3 109.7(2) . .
O1 P1 O3 106.9(3) . .
O2 P1 O4 110.2(3) . .
O1 P1 O4 108.0(3) . .
O3 P1 O4 108.7(3) . .
O8 P2 O5 109.8(3) . .
O8 P2 O7 112.4(3) . .
O5 P2 O7 107.4(3) . .
O8 P2 O6 109.1(3) . .
O5 P2 O6 108.6(3) . .
O7 P2 O6 109.4(3) . .
O12 P3 O11 114.2(3) . .
O12 P3 O10 106.8(3) . .
O11 P3 O10 109.5(3) . .
O12 P3 O9 110.6(3) . .
O11 P3 O9 107.5(3) . .
O10 P3 O9 108.1(3) . .
P1 O1 Al1 155.0(3) . .
P1 O2 Al2 143.3(3) . .
P1 O3 Al3 146.3(3) . 2_656
P1 O4 Al3 138.6(3) . .
P2 O5 Al1 150.8(3) . 1_545
P2 O6 Al1 150.1(4) . 2_657
P2 O7 Al3 146.4(3) . .
P2 O8 Al2 150.9(3) . .
P3 O9 Al1 128.9(3) . 2_557
P3 O10 Al3 145.2(3) . 1_455
P3 O11 Al2 126.2(3) . 2_557
P3 O12 Al2 126.1(3) . .
Al2 F1 Al2 100.85(18) 2_557 .
C2 C1 H1A 109.5 . .
C2 C1 H1B 109.5 . .
H1A C1 H1B 109.5 . .
C2 C1 H1C 109.5 . .
H1A C1 H1C 109.5 . .
H1B C1 H1C 109.5 . .
C1 C2 N1 107.4(13) . .
C1 C2 C3 119.7(14) . .
N1 C2 C3 106.5(13) . .
C1 C2 H2 107.6 . .
N1 C2 H2 107.6 . .
C3 C2 H2 107.6 . .
C2 C3 H3A 109.5 . .
C2 C3 H3B 109.5 . .
H3A C3 H3B 109.5 . .
C2 C3 H3C 109.5 . .
H3A C3 H3C 109.5 . .
H3B C3 H3C 109.5 . .
C2 N1 H1D 109.5 . .
C2 N1 H1E 109.5 . .
H1D N1 H1E 109.5 . .
C2 N1 H1F 109.5 . .
H1D N1 H1F 109.5 . .
H1E N1 H1F 109.5 . .

loop_
_geom_bond_atom_site_label_1
_geom_bond_atom_site_label_2
_geom_bond_distance
_geom_bond_site_symmetry_2
Al1 O5 1.719(5) 1_565
Al1 O9 1.727(5) 2_557
Al1 O1 1.730(5) .
Al1 O6 1.739(5) 2_657
Al2 O8 1.829(5) .
Al2 O2 1.834(5) .
Al2 O12 1.873(5) .
Al2 O11 1.887(5) 2_557
Al2 F1 1.889(4) 2_557
Al2 F1 1.894(4) .
Al2 Al2 2.916(4) 2_557
Al3 O10 1.722(5) 1_655
Al3 O7 1.727(5) .
Al3 O3 1.735(5) 2_656
Al3 O4 1.745(5) .
P1 O2 1.505(5) .
P1 O1 1.524(5) .
P1 O3 1.524(4) .
P1 O4 1.536(5) .
P2 O8 1.498(5) .
P2 O5 1.527(5) .
P2 O7 1.528(5) .
P2 O6 1.528(5) .
P3 O12 1.523(5) .
P3 O11 1.525(5) .
P3 O10 1.528(4) .
P3 O9 1.549(5) .
O3 Al3 1.735(5) 2_656
O5 Al1 1.719(5) 1_545
O6 Al1 1.739(5) 2_657
O9 Al1 1.727(5) 2_557
O10 Al3 1.722(5) 1_455
O11 Al2 1.887(5) 2_557
F1 Al2 1.889(4) 2_557
C1 C2 1.49(2) .
C1 H1A 0.9600 .
C1 H1B 0.9600 .
C1 H1C 0.9600 .
C2 N1 1.497(14) .
C2 C3 1.52(2) .
C2 H2 0.9800 .
C3 H3A 0.9600 .
C3 H3B 0.9600 .
C3 H3C 0.9600 .
N1 H1D 0.8900 .
N1 H1E 0.8900 .
N1 H1F 0.8900 .

loop_
_geom_hbond_atom_site_label_D
_geom_hbond_atom_site_label_H
_geom_hbond_atom_site_label_A
_geom_hbond_distance_DH
_geom_hbond_distance_HA
_geom_hbond_distance_DA
_geom_hbond_angle_DHA
_geom_hbond_site_symmetry_A
N1 H1D O4 0.89 2.41 3.180(9) 145.1 2_666
N1 H1E OW1 0.89 1.83 2.693(14) 163.4 .
N1 H1F F1 0.89 2.24 3.001(8) 143.8 1_564
N1 H1F O8 0.89 2.30 3.063(9) 143.5 1_564
N1 H1F O11 0.89 2.58 3.190(8) 126.7 2_566
